data_7114892
loop_
_publ_author_name
'Hao, Haijun'
'Cui, Chunming'
'Roesky, Herbert W.'
'Bai, Guangcai'
'Schmidt, Hans-Georg'
'Noltemeyer, Mathias'

_publ_section_title
;
 Syntheses and structures of the first examples of zinc compounds with
 bridging fluorine and hydrogen atoms
;
_journal_issue 12
_journal_name_full 'Chemical Communications'
_journal_page_first 1118
_journal_paper_doi 10.1039/b102275j
_journal_year 2001
_chemical_formula_sum 'C42 H50 F2 N4 Zn2'
_chemical_formula_weight 779.60
_chemical_name_systematic
; 
? 
;
_space_group_IT_number 14
_symmetry_cell_setting monoclinic
_symmetry_space_group_name_Hall '-P 2yn'
_symmetry_space_group_name_H-M 'P 1 21/n 1'
_atom_sites_solution_hydrogens geom
_atom_sites_solution_primary direct
_atom_sites_solution_secondary difmap
_audit_creation_method SHELXL
_cell_angle_alpha 90.00
_cell_angle_beta 105.240(11)
_cell_angle_gamma 90.00
_cell_formula_units_Z 2
_cell_length_a 13.026(2)
_cell_length_b 8.8051(12)
_cell_length_c 17.309(2)
_cell_measurement_reflns_used 40
_cell_measurement_temperature 203(2)
_cell_measurement_theta_max 12.5
_cell_measurement_theta_min 10
_cell_volume 1915.4(5)
_computing_cell_refinement DIF4
_computing_data_collection DIF4
_computing_data_reduction REDU4
_computing_molecular_graphics SHELXTL
_computing_publication_material SHELXTL
_computing_structure_refinement 'SHELXL-93 (Sheldrick, 1993)'
_computing_structure_solution 'SHELXS-86 (Sheldrick, 1990)'
_diffrn_ambient_temperature 203(2)
_diffrn_measurement_device 'STOE AED2'
_diffrn_measurement_method 'profile fit'
_diffrn_radiation_monochromator graphite
_diffrn_radiation_source 'fine-focus sealed tube'
_diffrn_radiation_type MoK\a
_diffrn_radiation_wavelength 0.71073
_diffrn_reflns_av_R_equivalents 0.0650
_diffrn_reflns_av_sigmaI/netI 0.0657
_diffrn_reflns_limit_h_max 15
_diffrn_reflns_limit_h_min -15
_diffrn_reflns_limit_k_max 10
_diffrn_reflns_limit_k_min -10
_diffrn_reflns_limit_l_max 20
_diffrn_reflns_limit_l_min -20
_diffrn_reflns_number 6762
_diffrn_reflns_theta_max 25.02
_diffrn_reflns_theta_min 3.51
_diffrn_standards_decay_% none
_diffrn_standards_interval_time '90 min'
_diffrn_standards_number 3
_exptl_absorpt_coefficient_mu 1.296
_exptl_crystal_colour none
_exptl_crystal_density_diffrn 1.352
_exptl_crystal_description blocks
_exptl_crystal_F_000 816
_exptl_crystal_size_max 0.60
_exptl_crystal_size_mid 0.50
_exptl_crystal_size_min 0.50
_refine_diff_density_max 0.380
_refine_diff_density_min -0.233
_refine_diff_density_rms 0.052
_refine_ls_extinction_method none
_refine_ls_goodness_of_fit_all 1.113
_refine_ls_goodness_of_fit_obs 1.123
_refine_ls_matrix_type full
_refine_ls_number_parameters 232
_refine_ls_number_reflns 3380
_refine_ls_number_restraints 0
_refine_ls_restrained_S_all 1.116
_refine_ls_restrained_S_obs 1.123
_refine_ls_R_factor_all 0.0294
_refine_ls_R_factor_obs 0.0272
_refine_ls_shift/esd_max -0.001
_refine_ls_shift/esd_mean 0.000
_refine_ls_structure_factor_coef Fsqd
_refine_ls_weighting_details 'w=1/[\s^2^(Fo^2^)+(0.0144P)^2^+0.5878P] where P=(Fo^2^+2Fc^2^)/3'
_refine_ls_weighting_scheme calc
_refine_ls_wR_factor_all 0.0723
_refine_ls_wR_factor_obs 0.0702
_reflns_number_observed 3163
_reflns_number_total 3381
_reflns_observed_criterion >2sigma(I)
_cod_data_source_file b102275j.txt
_cod_data_source_block roe901x
_cod_depositor_comments
;
The following automatic conversions were performed:

'_refine_ls_weighting_scheme' value 'calc
w=1/[\s^2^(Fo^2^)+(0.0144P)^2^+0.5878P] where P=(Fo^2^+2Fc^2^)/3' was
changed to 'calc'. New tag '_refine_ls_weighting_details' was
created. The value of the new tag was set to
'w=1/[\s^2^(Fo^2^)+(0.0144P)^2^+0.5878P] where P=(Fo^2^+2Fc^2^)/3'.

Automatic conversion script
Id: cif_fix_values 3143 2015-03-26 13:38:13Z robertas 
;
_cod_original_cell_volume 1915.5(4)
_cod_original_sg_symbol_H-M P2(1)/n
_cod_database_code 7114892

loop_
_symmetry_equiv_pos_as_xyz
'x, y, z'
'-x+1/2, y+1/2, -z+1/2'
'-x, -y, -z'
'x-1/2, -y-1/2, z-1/2'

loop_
_atom_site_aniso_label
_atom_site_aniso_U_11
_atom_site_aniso_U_22
_atom_site_aniso_U_33
_atom_site_aniso_U_23
_atom_site_aniso_U_13
_atom_site_aniso_U_12
Zn1 0.02798(12) 0.03653(13) 0.0270(2) 0.00520(8) 0.01010(11) 0.00308(7)
F1 0.0440(6) 0.0383(5) 0.0309(7) 0.0050(5) 0.0089(5) 0.0006(4)
N1 0.0277(7) 0.0368(7) 0.0315(10) 0.0009(7) 0.0104(7) 0.0032(6)
N2 0.0290(7) 0.0310(7) 0.0267(10) 0.0016(6) 0.0101(7) -0.0005(5)
C1 0.0300(8) 0.0309(8) 0.0320(11) -0.0012(8) 0.0072(8) 0.0008(7)
C2 0.0334(9) 0.0379(9) 0.0263(11) -0.0007(8) 0.0051(8) 0.0008(7)
C3 0.0363(9) 0.0270(8) 0.0303(11) -0.0005(8) 0.0103(8) -0.0011(7)
C4 0.0355(9) 0.0493(11) 0.0373(13) -0.0033(10) 0.0048(9) 0.0080(8)
C5 0.0385(9) 0.0513(11) 0.0302(12) -0.0014(10) 0.0114(9) 0.0008(8)
C11 0.0274(8) 0.0470(10) 0.0304(11) 0.0013(9) 0.0063(8) 0.0058(7)
C12 0.0320(9) 0.0598(12) 0.0387(14) 0.0013(11) 0.0106(9) -0.0004(9)
C13 0.0340(10) 0.086(2) 0.0419(15) 0.0092(13) 0.0154(10) 0.0037(10)
C14 0.0486(12) 0.081(2) 0.0368(14) 0.0012(13) 0.0154(10) 0.0272(11)
C15 0.0510(12) 0.0577(12) 0.0358(15) -0.0027(10) 0.0074(11) 0.0204(10)
C16 0.0369(9) 0.0444(10) 0.0313(12) 0.0014(10) 0.0025(9) 0.0099(8)
C121 0.0593(13) 0.0662(14) 0.064(2) -0.0036(14) 0.0296(13) -0.0203(11)
C161 0.0481(11) 0.0414(10) 0.055(2) -0.0005(11) 0.0084(11) -0.0006(9)
C21 0.0295(8) 0.0382(9) 0.0259(11) 0.0010(8) 0.0122(8) -0.0015(7)
C22 0.0390(9) 0.0410(9) 0.0310(12) -0.0023(9) 0.0121(8) -0.0065(8)
C23 0.0450(10) 0.0583(12) 0.0405(13) -0.0052(11) 0.0168(10) -0.0200(9)
C24 0.0308(9) 0.0802(15) 0.0415(14) 0.0006(12) 0.0130(9) -0.0050(10)
C25 0.0371(10) 0.0635(13) 0.0379(13) 0.0055(11) 0.0148(9) 0.0126(9)
C26 0.0371(9) 0.0413(10) 0.0307(11) 0.0031(9) 0.0127(8) 0.0035(8)
C221 0.0583(12) 0.0355(10) 0.055(2) -0.0030(10) 0.0219(12) -0.0081(9)
C261 0.0505(11) 0.0366(10) 0.054(2) 0.0041(10) 0.0196(11) 0.0082(8)

loop_
_atom_site_label
_atom_site_type_symbol
_atom_site_fract_x
_atom_site_fract_y
_atom_site_fract_z
_atom_site_U_iso_or_equiv
_atom_site_thermal_displace_type
_atom_site_occupancy
_atom_site_calc_flag
_atom_site_refinement_flags
Zn1 Zn 0.545089(14) 0.42197(2) 0.077763(13) 0.02998(9) Uani 1 d .
F1 F 0.53982(8) 0.62949(11) 0.02942(7) 0.0379(3) Uani 1 d .
N1 N 0.68760(11) 0.3392(2) 0.12397(10) 0.0315(4) Uani 1 d .
N2 N 0.48468(11) 0.39578(15) 0.16875(10) 0.0284(3) Uani 1 d .
C1 C 0.72222(13) 0.3264(2) 0.20303(13) 0.0311(4) Uani 1 d .
C2 C 0.66061(14) 0.3559(2) 0.25669(13) 0.0331(4) Uani 1 d .
H2A H 0.69881(14) 0.3614(2) 0.31085(13) 0.040 Uiso 1 calc R
C3 C 0.55034(14) 0.3784(2) 0.24163(13) 0.0309(4) Uani 1 d .
C4 C 0.83524(14) 0.2717(2) 0.24007(15) 0.0416(5) Uani 1 d .
H4A H 0.8444(4) 0.1714(9) 0.2198(8) 0.062 Uiso 1 calc R
H4B H 0.8482(4) 0.2674(18) 0.2978(2) 0.062 Uiso 1 calc R
H4C H 0.88522(15) 0.3415(11) 0.2262(8) 0.062 Uiso 1 calc R
C5 C 0.5061(2) 0.3809(2) 0.31347(14) 0.0396(5) Uani 1 d .
H5A H 0.4645(9) 0.4726(8) 0.3126(4) 0.059 Uiso 1 calc R
H5B H 0.5641(2) 0.3791(16) 0.36187(14) 0.059 Uiso 1 calc R
H5C H 0.4611(9) 0.2928(8) 0.3124(4) 0.059 Uiso 1 calc R
C11 C 0.75250(13) 0.2781(2) 0.07596(13) 0.0352(4) Uani 1 d .
C12 C 0.82910(14) 0.3673(2) 0.05503(15) 0.0432(5) Uani 1 d .
C13 C 0.8949(2) 0.2984(3) 0.0135(2) 0.0529(6) Uani 1 d .
H13A H 0.9484(2) 0.3559(3) -0.0001(2) 0.063 Uiso 1 calc R
C14 C 0.8826(2) 0.1475(3) -0.0081(2) 0.0548(6) Uani 1 d .
H14A H 0.9285(2) 0.1024(3) -0.0353(2) 0.066 Uiso 1 calc R
C15 C 0.8035(2) 0.0626(3) 0.0100(2) 0.0489(6) Uani 1 d .
H15A H 0.7948(2) -0.0397(3) -0.0060(2) 0.059 Uiso 1 calc R
C16 C 0.73624(15) 0.1255(2) 0.05147(14) 0.0388(5) Uani 1 d .
C121 C 0.8406(2) 0.5339(3) 0.0765(2) 0.0606(7) Uani 1 d .
H12A H 0.7745(6) 0.5861(5) 0.0521(11) 0.091 Uiso 1 calc R
H12B H 0.8975(12) 0.5775(6) 0.0571(12) 0.091 Uiso 1 calc R
H12C H 0.8572(17) 0.5451(3) 0.1343(2) 0.091 Uiso 1 calc R
C161 C 0.6472(2) 0.0349(2) 0.0696(2) 0.0491(6) Uani 1 d .
H16A H 0.6523(8) 0.0404(16) 0.1264(2) 0.074 Uiso 1 calc R
H16B H 0.6527(8) -0.0702(5) 0.0543(10) 0.074 Uiso 1 calc R
H16C H 0.5794(2) 0.0761(13) 0.0396(8) 0.074 Uiso 1 calc R
C21 C 0.37249(13) 0.3834(2) 0.16125(12) 0.0303(4) Uani 1 d .
C22 C 0.32822(14) 0.2375(2) 0.15941(13) 0.0364(4) Uani 1 d .
C23 C 0.2202(2) 0.2263(3) 0.1551(2) 0.0469(5) Uani 1 d .
H23A H 0.1889(2) 0.1299(3) 0.1540(2) 0.056 Uiso 1 calc R
C24 C 0.1584(2) 0.3540(3) 0.1525(2) 0.0502(6) Uani 1 d .
H24A H 0.0858(2) 0.3444(3) 0.1504(2) 0.060 Uiso 1 calc R
C25 C 0.2031(2) 0.4962(3) 0.15288(15) 0.0452(5) Uani 1 d .
H25A H 0.1604(2) 0.5829(3) 0.15080(15) 0.054 Uiso 1 calc R
C26 C 0.31052(14) 0.5138(2) 0.15630(13) 0.0357(4) Uani 1 d .
C221 C 0.3955(2) 0.0975(2) 0.1641(2) 0.0481(6) Uani 1 d .
H22A H 0.3511(3) 0.0080(2) 0.1606(11) 0.072 Uiso 1 calc R
H22B H 0.4499(9) 0.0966(11) 0.2146(5) 0.072 Uiso 1 calc R
H22C H 0.4289(11) 0.0975(10) 0.1202(6) 0.072 Uiso 1 calc R
C261 C 0.3587(2) 0.6696(2) 0.1562(2) 0.0459(5) Uani 1 d .
H26A H 0.4149(10) 0.6835(8) 0.2051(5) 0.069 Uiso 1 calc R
H26B H 0.3042(4) 0.7461(2) 0.1531(11) 0.069 Uiso 1 calc R
H26C H 0.3880(12) 0.6792(7) 0.1104(6) 0.069 Uiso 1 calc R

loop_
_atom_type_symbol
_atom_type_description
_atom_type_scat_dispersion_real
_atom_type_scat_dispersion_imag
_atom_type_scat_source
C C 0.0033 0.0016 'International Tables Vol C Tables 4.2.6.8 and 6.1.1.4'
H H 0.0000 0.0000 'International Tables Vol C Tables 4.2.6.8 and 6.1.1.4'
N N 0.0061 0.0033 'International Tables Vol C Tables 4.2.6.8 and 6.1.1.4'
F F 0.0171 0.0103 'International Tables Vol C Tables 4.2.6.8 and 6.1.1.4'
Zn Zn 0.2839 1.4301 'International Tables Vol C Tables 4.2.6.8 and 6.1.1.4'

loop_
_geom_angle_atom_site_label_1
_geom_angle_atom_site_label_2
_geom_angle_atom_site_label_3
_geom_angle
_geom_angle_site_symmetry_1
_geom_angle_site_symmetry_3
F1 Zn1 N2 119.55(5) 3_665 .
F1 Zn1 N1 122.85(6) 3_665 .
N2 Zn1 N1 99.58(7) . .
F1 Zn1 F1 82.28(5) 3_665 .
N2 Zn1 F1 117.92(5) . .
N1 Zn1 F1 115.77(5) . .
F1 Zn1 Zn1 41.85(3) 3_665 3_665
N2 Zn1 Zn1 129.65(4) . 3_665
N1 Zn1 Zn1 130.37(5) . 3_665
F1 Zn1 Zn1 40.43(3) . 3_665
Zn1 F1 Zn1 97.72(5) 3_665 .
C1 N1 C11 118.18(14) . .
C1 N1 Zn1 118.74(13) . .
C11 N1 Zn1 122.80(13) . .
C3 N2 C21 117.4(2) . .
C3 N2 Zn1 118.86(12) . .
C21 N2 Zn1 123.54(13) . .
N1 C1 C2 124.6(2) . .
N1 C1 C4 119.3(2) . .
C2 C1 C4 116.0(2) . .
C1 C2 C3 129.7(2) . .
N2 C3 C2 124.2(2) . .
N2 C3 C5 119.4(2) . .
C2 C3 C5 116.4(2) . .
C12 C11 C16 121.5(2) . .
C12 C11 N1 120.7(2) . .
C16 C11 N1 117.8(2) . .
C11 C12 C13 118.0(2) . .
C11 C12 C121 121.0(2) . .
C13 C12 C121 121.0(2) . .
C14 C13 C12 121.1(2) . .
C15 C14 C13 120.1(2) . .
C14 C15 C16 121.0(2) . .
C15 C16 C11 118.2(2) . .
C15 C16 C161 121.4(2) . .
C11 C16 C161 120.4(2) . .
C26 C21 C22 121.6(2) . .
C26 C21 N2 120.1(2) . .
C22 C21 N2 118.2(2) . .
C23 C22 C21 117.9(2) . .
C23 C22 C221 120.8(2) . .
C21 C22 C221 121.3(2) . .
C24 C23 C22 121.2(2) . .
C23 C24 C25 119.9(2) . .
C24 C25 C26 121.3(2) . .
C25 C26 C21 118.0(2) . .
C25 C26 C261 120.9(2) . .
C21 C26 C261 121.0(2) . .

loop_
_geom_bond_atom_site_label_1
_geom_bond_atom_site_label_2
_geom_bond_distance
_geom_bond_site_symmetry_2
Zn1 F1 1.9473(12) 3_665
Zn1 N2 1.951(2) .
Zn1 N1 1.9588(14) .
Zn1 F1 2.0034(11) .
Zn1 Zn1 2.9754(6) 3_665
F1 Zn1 1.9473(12) 3_665
N1 C1 1.328(3) .
N1 C11 1.437(3) .
N2 C3 1.334(3) .
N2 C21 1.437(2) .
C1 C2 1.402(3) .
C1 C4 1.521(2) .
C2 C3 1.405(2) .
C3 C5 1.502(3) .
C11 C12 1.391(3) .
C11 C16 1.408(3) .
C12 C13 1.394(3) .
C12 C121 1.512(3) .
C13 C14 1.379(4) .
C14 C15 1.375(4) .
C15 C16 1.386(3) .
C16 C161 1.507(3) .
C21 C26 1.393(3) .
C21 C22 1.405(2) .
C22 C23 1.394(3) .
C22 C221 1.502(3) .
C23 C24 1.377(3) .
C24 C25 1.381(3) .
C25 C26 1.393(3) .
C26 C261 1.509(3) .
